data_7205552
loop_
_publ_author_name
'McKinnon, Stephen D. J.'
'Gilroy, Joe B.'
'McDonald, Robert'
'Patrick, Brian O.'
'Hicks, Robin G.'

_publ_section_title
;
 Magnetostructural studies of palladium(ii) and platinum(ii) complexes
 of verdazyl radicals
;
_journal_issue 5
_journal_name_full 'Journal of Materials Chemistry'
_journal_page_first 1523
_journal_paper_doi 10.1039/c0jm02560g
_journal_volume 21
_journal_year 2011
_chemical_formula_moiety 'C9 H10 Cl2 N5 O Pd'
_chemical_formula_sum 'C9 H10 Cl2 N5 O Pd'
_chemical_formula_weight 381.52
_chemical_name_systematic
;

?

;
_space_group_IT_number 19
_symmetry_cell_setting orthorhombic
_symmetry_space_group_name_Hall 'P 2ac 2ab'
_symmetry_space_group_name_H-M 'P 21 21 21'
_atom_sites_solution_hydrogens geom
_atom_sites_solution_primary direct
_atom_sites_solution_secondary difmap
_audit_creation_method SHELXL-97
_cell_angle_alpha 90.00
_cell_angle_beta 90.00
_cell_angle_gamma 90.00
_cell_formula_units_Z 4
_cell_length_a 6.9439(8)
_cell_length_b 11.4246(13)
_cell_length_c 15.6571(18)
_cell_measurement_reflns_used 4348
_cell_measurement_temperature 193(2)
_cell_measurement_theta_max 26.34
_cell_measurement_theta_min 2.21
_cell_volume 1242.1(2)
_computing_cell_refinement 'Bruker SAINT (Bruker, 1997)'
_computing_data_collection 'Bruker SMART (Bruker, 1997)'
_computing_data_reduction 'Bruker SAINT (Bruker, 1997)'
_computing_molecular_graphics 'Bruker SHELXTL (Bruker, 1997)'
_computing_publication_material 'Bruker SHELXTL (Bruker, 1997)'
_computing_structure_refinement 'SHELXL-97 (Sheldrick, 1997)'
_computing_structure_solution 'DIRDIF-96 (Beurskens et al., 1996)'
_diffrn_ambient_temperature 193(2)
_diffrn_detector_area_resol_mean 8.192
_diffrn_measured_fraction_theta_full 1.000
_diffrn_measured_fraction_theta_max 1.000
_diffrn_measurement_device_type 'Bruker PLATFORM diffractometer/SMART 1000 CCD area detector'
_diffrn_measurement_method '\w scans'
_diffrn_radiation_monochromator graphite
_diffrn_radiation_source 'fine-focus sealed tube'
_diffrn_radiation_type MoK\a
_diffrn_radiation_wavelength 0.71073
_diffrn_reflns_av_R_equivalents 0.0244
_diffrn_reflns_av_sigmaI/netI 0.0224
_diffrn_reflns_limit_h_max 8
_diffrn_reflns_limit_h_min -8
_diffrn_reflns_limit_k_max 14
_diffrn_reflns_limit_k_min -14
_diffrn_reflns_limit_l_max 19
_diffrn_reflns_limit_l_min -19
_diffrn_reflns_number 8853
_diffrn_reflns_theta_full 26.38
_diffrn_reflns_theta_max 26.38
_diffrn_reflns_theta_min 2.21
_diffrn_standards_decay_% 0
_diffrn_standards_interval_time 0
_diffrn_standards_number 0
_exptl_absorpt_coefficient_mu 1.918
_exptl_absorpt_correction_T_max 0.8463
_exptl_absorpt_correction_T_min 0.3429
_exptl_absorpt_correction_type multi-scan
_exptl_absorpt_process_details 'SADABS (Sheldrick, 1996)'
_exptl_crystal_colour red
_exptl_crystal_density_diffrn 2.040
_exptl_crystal_density_method 'not measured'
_exptl_crystal_description rod
_exptl_crystal_F_000 748
_exptl_crystal_size_max 0.71
_exptl_crystal_size_mid 0.12
_exptl_crystal_size_min 0.09
_refine_diff_density_max 0.338
_refine_diff_density_min -0.387
_refine_diff_density_rms 0.081
_refine_ls_abs_structure_details 'Flack H D (1983), Acta Cryst. A39, 876-881'
_refine_ls_abs_structure_Flack 0.32(2)
_refine_ls_extinction_method none
_refine_ls_goodness_of_fit_ref 1.090
_refine_ls_hydrogen_treatment constr
_refine_ls_matrix_type full
_refine_ls_number_parameters 166
_refine_ls_number_reflns 2553
_refine_ls_number_restraints 0
_refine_ls_restrained_S_all 1.090
_refine_ls_R_factor_all 0.0165
_refine_ls_R_factor_gt 0.0159
_refine_ls_shift/su_max 0.001
_refine_ls_shift/su_mean 0.000
_refine_ls_structure_factor_coef Fsqd
_refine_ls_weighting_details 'calc w=1/[\s^2^(Fo^2^)+(0.0204P)^2^+0.2636P] where P=(Fo^2^+2Fc^2^)/3'
_refine_ls_weighting_scheme calc
_refine_ls_wR_factor_gt 0.0399
_refine_ls_wR_factor_ref 0.0402
_reflns_number_gt 2500
_reflns_number_total 2553
_reflns_threshold_expression I>2\s(I)
_cod_data_source_file C0JM02560G.TXT
_cod_data_source_block vic0518
_cod_depositor_comments
;
The following automatic conversions were performed:
'_symmetry_cell_setting' value 'Orthorhombic' changed to 'orthorhombic'
according to '/home/saulius/struct/CIF-dictionaries/cif_core.dic'
dictionary named 'cif_core.dic' version 2.4.1 from 2010-06-29.

Automatic conversion script
Id: cif_fix_enum 1555 2011-01-17 13:19:09Z saulius 
;
_cod_database_code 7205552

loop_
_symmetry_equiv_pos_as_xyz
'x, y, z'
'-x+1/2, -y, z+1/2'
'-x, y+1/2, -z+1/2'
'x+1/2, -y+1/2, -z'

loop_
_atom_site_label
_atom_site_type_symbol
_atom_site_fract_x
_atom_site_fract_y
_atom_site_fract_z
_atom_site_U_iso_or_equiv
_atom_site_adp_type
_atom_site_occupancy
_atom_site_symmetry_multiplicity
_atom_site_calc_flag
_atom_site_refinement_flags
_atom_site_disorder_assembly
_atom_site_disorder_group
Pd Pd 0.32051(2) 0.314995(14) -0.018376(10) 0.02258(5) Uani 1 1 d . . .
Cl1 Cl 0.28954(9) 0.51281(5) -0.02898(4) 0.03440(13) Uani 1 1 d . . .
Cl2 Cl 0.28697(9) 0.30765(6) -0.16357(4) 0.03501(13) Uani 1 1 d . . .
O O 0.2613(3) -0.15293(15) -0.05646(13) 0.0447(5) Uani 1 1 d . . .
N1 N 0.3205(3) 0.04089(16) -0.03985(12) 0.0265(4) Uani 1 1 d . . .
N2 N 0.3247(3) 0.13826(15) 0.01069(12) 0.0245(3) Uani 1 1 d . . .
N3 N 0.2615(3) 0.01586(17) 0.13099(13) 0.0282(4) Uani 1 1 d . . .
N4 N 0.2467(3) -0.07604(16) 0.07750(14) 0.0297(4) Uani 1 1 d . . .
N10 N 0.3445(3) 0.32274(16) 0.11040(12) 0.0239(4) Uani 1 1 d . . .
C1 C 0.2967(3) 0.1175(2) 0.09496(14) 0.0239(4) Uani 1 1 d . . .
C2 C 0.2735(3) -0.06938(19) -0.00954(16) 0.0300(5) Uani 1 1 d . . .
C3 C 0.3977(4) 0.0462(2) -0.12711(16) 0.0338(5) Uani 1 1 d . . .
H3A H 0.4782 0.1161 -0.1333 0.041 Uiso 1 1 calc R . .
H3B H 0.2910 0.0498 -0.1680 0.041 Uiso 1 1 calc R . .
H3C H 0.4754 -0.0238 -0.1383 0.041 Uiso 1 1 calc R . .
C4 C 0.1896(4) -0.1885(2) 0.11494(17) 0.0423(6) Uani 1 1 d . . .
H4A H 0.2720 -0.2508 0.0922 0.051 Uiso 1 1 calc R . .
H4B H 0.0550 -0.2050 0.1005 0.051 Uiso 1 1 calc R . .
H4C H 0.2038 -0.1849 0.1772 0.051 Uiso 1 1 calc R . .
C11 C 0.3129(3) 0.21989(18) 0.15118(14) 0.0242(4) Uani 1 1 d . . .
C12 C 0.3022(4) 0.21313(19) 0.23884(15) 0.0295(5) Uani 1 1 d . . .
H12 H 0.2770 0.1403 0.2659 0.035 Uiso 1 1 calc R . .
C13 C 0.3283(3) 0.3129(2) 0.28725(15) 0.0332(5) Uani 1 1 d . . .
H13 H 0.3198 0.3101 0.3478 0.040 Uiso 1 1 calc R . .
C14 C 0.3672(3) 0.4173(2) 0.24560(16) 0.0324(6) Uani 1 1 d . . .
H14 H 0.3884 0.4869 0.2774 0.039 Uiso 1 1 calc R . .
C15 C 0.3748(3) 0.4192(2) 0.15776(16) 0.0288(5) Uani 1 1 d . . .
H15 H 0.4024 0.4910 0.1297 0.035 Uiso 1 1 calc R . .

loop_
_atom_site_aniso_label
_atom_site_aniso_U_11
_atom_site_aniso_U_22
_atom_site_aniso_U_33
_atom_site_aniso_U_23
_atom_site_aniso_U_13
_atom_site_aniso_U_12
Pd 0.02417(8) 0.02270(8) 0.02089(9) 0.00091(7) -0.00072(7) -0.00075(7)
Cl1 0.0481(3) 0.0238(2) 0.0313(3) 0.0056(2) 0.0012(3) -0.0018(2)
Cl2 0.0431(3) 0.0393(3) 0.0226(3) 0.0008(3) -0.0016(2) -0.0005(3)
O 0.0674(13) 0.0270(9) 0.0396(11) -0.0105(8) -0.0003(10) -0.0038(8)
N1 0.0306(9) 0.0252(9) 0.0238(9) -0.0049(7) -0.0026(9) -0.0005(9)
N2 0.0249(8) 0.0230(8) 0.0256(9) -0.0027(7) -0.0040(9) 0.0007(7)
N3 0.0343(10) 0.0232(9) 0.0271(10) -0.0015(8) -0.0035(8) 0.0000(8)
N4 0.0398(10) 0.0197(9) 0.0297(10) -0.0005(8) -0.0043(8) -0.0024(8)
N10 0.0258(9) 0.0229(8) 0.0231(9) -0.0012(7) -0.0026(7) 0.0007(9)
C1 0.0216(11) 0.0261(11) 0.0241(10) 0.0006(9) -0.0038(9) 0.0006(9)
C2 0.0320(11) 0.0272(11) 0.0308(12) -0.0045(10) -0.0041(10) 0.0019(9)
C3 0.0380(12) 0.0353(12) 0.0281(12) -0.0065(11) 0.0036(11) -0.0003(11)
C4 0.0623(16) 0.0238(10) 0.0407(14) 0.0044(11) -0.0083(14) -0.0069(16)
C11 0.0229(9) 0.0246(10) 0.0250(10) -0.0018(8) -0.0012(10) 0.0005(9)
C12 0.0362(12) 0.0268(11) 0.0255(11) 0.0011(9) 0.0021(10) -0.0016(10)
C13 0.0399(12) 0.0356(11) 0.0240(11) -0.0033(10) 0.0021(10) -0.0009(14)
C14 0.0374(14) 0.0300(11) 0.0297(12) -0.0088(10) -0.0038(10) -0.0015(10)
C15 0.0334(12) 0.0237(10) 0.0293(11) -0.0010(10) -0.0032(10) -0.0013(9)

loop_
_atom_type_symbol
_atom_type_description
_atom_type_scat_dispersion_real
_atom_type_scat_dispersion_imag
_atom_type_scat_source
C C 0.0033 0.0016 'International Tables Vol C Tables 4.2.6.8 and 6.1.1.4'
H H 0.0000 0.0000 'International Tables Vol C Tables 4.2.6.8 and 6.1.1.4'
N N 0.0061 0.0033 'International Tables Vol C Tables 4.2.6.8 and 6.1.1.4'
O O 0.0106 0.0060 'International Tables Vol C Tables 4.2.6.8 and 6.1.1.4'
Cl Cl 0.1484 0.1585 'International Tables Vol C Tables 4.2.6.8 and 6.1.1.4'
Pd Pd -0.9988 1.0072 'International Tables Vol C Tables 4.2.6.8 and 6.1.1.4'

loop_
_geom_angle_atom_site_label_1
_geom_angle_atom_site_label_2
_geom_angle_atom_site_label_3
_geom_angle
_geom_angle_site_symmetry_1
_geom_angle_site_symmetry_3
_geom_angle_publ_flag
N10 Pd N2 79.78(7) . . ?
N10 Pd Cl1 92.12(6) . . ?
N2 Pd Cl1 170.34(5) . . ?
N10 Pd Cl2 178.81(5) . . ?
N2 Pd Cl2 100.62(5) . . ?
Cl1 Pd Cl2 87.38(2) . . ?
N2 N1 C2 123.18(19) . . ?
N2 N1 C3 119.85(19) . . ?
C2 N1 C3 116.24(19) . . ?
C1 N2 N1 114.76(18) . . ?
C1 N2 Pd 112.51(14) . . ?
N1 N2 Pd 131.83(14) . . ?
C1 N3 N4 115.9(2) . . ?
N3 N4 C2 124.2(2) . . ?
N3 N4 C4 117.1(2) . . ?
C2 N4 C4 118.7(2) . . ?
C15 N10 C11 118.44(19) . . ?
C15 N10 Pd 126.69(16) . . ?
C11 N10 Pd 114.70(14) . . ?
N3 C1 N2 126.8(2) . . ?
N3 C1 C11 117.4(2) . . ?
N2 C1 C11 115.70(19) . . ?
O C2 N4 123.3(2) . . ?
O C2 N1 121.8(2) . . ?
N4 C2 N1 114.9(2) . . ?
N10 C11 C12 121.81(19) . . ?
N10 C11 C1 114.88(19) . . ?
C12 C11 C1 123.29(19) . . ?
C11 C12 C13 119.6(2) . . ?
C12 C13 C14 118.5(2) . . ?
C15 C14 C13 119.4(2) . . ?
N10 C15 C14 122.1(2) . . ?

loop_
_geom_bond_atom_site_label_1
_geom_bond_atom_site_label_2
_geom_bond_distance
_geom_bond_site_symmetry_2
_geom_bond_publ_flag
Pd N10 2.0251(18) . ?
Pd N2 2.0700(18) . ?
Pd Cl1 2.2762(6) . ?
Pd Cl2 2.2868(6) . ?
O C2 1.207(3) . ?
N1 N2 1.366(3) . ?
N1 C2 1.385(3) . ?
N1 C3 1.469(3) . ?
N2 C1 1.355(3) . ?
N3 C1 1.314(3) . ?
N3 N4 1.347(3) . ?
N4 C2 1.378(3) . ?
N4 C4 1.467(3) . ?
N10 C15 1.345(3) . ?
N10 C11 1.355(3) . ?
C1 C11 1.468(3) . ?
C11 C12 1.377(3) . ?
C12 C13 1.381(3) . ?
C13 C14 1.386(3) . ?
C14 C15 1.376(4) . ?

loop_
_geom_torsion_atom_site_label_1
_geom_torsion_atom_site_label_2
_geom_torsion_atom_site_label_3
_geom_torsion_atom_site_label_4
_geom_torsion
_geom_torsion_site_symmetry_1
_geom_torsion_site_symmetry_2
_geom_torsion_site_symmetry_3
_geom_torsion_site_symmetry_4
_geom_torsion_publ_flag
C2 N1 N2 C1 5.9(3) . . . . ?
C3 N1 N2 C1 -164.0(2) . . . . ?
C2 N1 N2 Pd -162.28(16) . . . . ?
C3 N1 N2 Pd 27.8(3) . . . . ?
N10 Pd N2 C1 13.93(15) . . . . ?
Cl1 Pd N2 C1 -19.4(4) . . . . ?
Cl2 Pd N2 C1 -164.93(14) . . . . ?
N10 Pd N2 N1 -177.7(2) . . . . ?
Cl1 Pd N2 N1 148.9(3) . . . . ?
Cl2 Pd N2 N1 3.4(2) . . . . ?
C1 N3 N4 C2 2.6(3) . . . . ?
C1 N3 N4 C4 -174.4(2) . . . . ?
N2 Pd N10 C15 172.32(19) . . . . ?
Cl1 Pd N10 C15 -12.98(18) . . . . ?
Cl2 Pd N10 C15 -78(3) . . . . ?
N2 Pd N10 C11 -12.51(15) . . . . ?
Cl1 Pd N10 C11 162.19(15) . . . . ?
Cl2 Pd N10 C11 97(3) . . . . ?
N4 N3 C1 N2 -2.0(3) . . . . ?
N4 N3 C1 C11 179.70(19) . . . . ?
N1 N2 C1 N3 -2.1(3) . . . . ?
Pd N2 C1 N3 168.40(19) . . . . ?
N1 N2 C1 C11 176.27(19) . . . . ?
Pd N2 C1 C11 -13.3(2) . . . . ?
N3 N4 C2 O 179.3(2) . . . . ?
C4 N4 C2 O -3.7(4) . . . . ?
N3 N4 C2 N1 0.8(3) . . . . ?
C4 N4 C2 N1 177.8(2) . . . . ?
N2 N1 C2 O 176.2(2) . . . . ?
C3 N1 C2 O -13.6(3) . . . . ?
N2 N1 C2 N4 -5.3(3) . . . . ?
C3 N1 C2 N4 164.9(2) . . . . ?
C15 N10 C11 C12 3.1(3) . . . . ?
Pd N10 C11 C12 -172.5(2) . . . . ?
C15 N10 C11 C1 -175.3(2) . . . . ?
Pd N10 C11 C1 9.1(3) . . . . ?
N3 C1 C11 N10 -178.4(2) . . . . ?
N2 C1 C11 N10 3.1(3) . . . . ?
N3 C1 C11 C12 3.2(4) . . . . ?
N2 C1 C11 C12 -175.3(2) . . . . ?
N10 C11 C12 C13 -1.4(4) . . . . ?
C1 C11 C12 C13 176.8(2) . . . . ?
C11 C12 C13 C14 -0.8(4) . . . . ?
C12 C13 C14 C15 1.3(4) . . . . ?
C11 N10 C15 C14 -2.6(3) . . . . ?
Pd N10 C15 C14 172.45(18) . . . . ?
C13 C14 C15 N10 0.4(4) . . . . ?
